data_4101138
_journal_name_full 'Journal of the American Chemical Society'
_journal_paper_doi 10.1021/ja054684s
_journal_year 2006
_chemical_formula_sum 'C32.25 H46 Al Br Cl0.5 N2 O2'
_chemical_formula_weight 618.33
_space_group_IT_number 61
_symmetry_cell_setting orthorhombic
_symmetry_space_group_name_Hall '-P 2ac 2ab'
_symmetry_space_group_name_H-M 'P b c a'
_cell_angle_alpha 90.00
_cell_angle_beta 90.00
_cell_angle_gamma 90.00
_cell_formula_units_Z 8
_cell_length_a 18.9792(4)
_cell_length_b 9.7445(2)
_cell_length_c 35.3217(7)
_cell_measurement_temperature 90.0(2)
_cell_volume 6532.5(2)
_diffrn_ambient_temperature 90.0(2)
_exptl_crystal_density_diffrn 1.257
_cod_original_formula_sum 'C32.25 H46 Al Br Cl.50 N2 O2'
_cod_database_code 4101138

loop_
_symmetry_equiv_pos_as_xyz
'x, y, z'
'-x+1/2, -y, z+1/2'
'-x, y+1/2, -z+1/2'
'x+1/2, -y+1/2, -z'
'-x, -y, -z'
'x-1/2, y, -z-1/2'
'x, -y-1/2, z-1/2'
'-x-1/2, y-1/2, z'

loop_
_atom_site_label
_atom_site_type_symbol
_atom_site_fract_x
_atom_site_fract_y
_atom_site_fract_z
_atom_site_U_iso_or_equiv
_atom_site_adp_type
_atom_site_occupancy
_atom_site_symmetry_multiplicity
_atom_site_calc_flag
_atom_site_refinement_flags
_atom_site_disorder_assembly
_atom_site_disorder_group
Br1 Br 0.54064(3) 0.47440(6) 0.164697(14) 0.02347(18) Uani 1 1 d . . .
Al1 Al 0.42531(7) 0.56188(13) 0.17046(4) 0.0145(3) Uani 1 1 d . . .
O1 O 0.37944(17) 0.4782(3) 0.13252(8) 0.0186(7) Uani 1 1 d . . .
C1 C 0.3802(2) 0.4954(5) 0.09534(12) 0.0168(9) Uani 1 1 d . . .
N1 N 0.4277(2) 0.7324(4) 0.13887(10) 0.0168(8) Uani 1 1 d . . .
O2 O 0.37903(16) 0.4659(3) 0.20528(8) 0.0163(7) Uani 1 1 d . . .
N2 N 0.44633(19) 0.7035(4) 0.20988(10) 0.0149(8) Uani 1 1 d . . .
C2 C 0.3544(2) 0.3925(5) 0.07046(12) 0.0177(10) Uani 1 1 d . . .
C3 C 0.3238(3) 0.2588(5) 0.08628(13) 0.0277(12) Uani 1 1 d . . .
C4 C 0.2598(3) 0.2916(6) 0.11121(15) 0.0372(14) Uani 1 1 d . . .
H4A H 0.2410 0.2064 0.1220 0.056 Uiso 1 1 calc R . .
H4B H 0.2234 0.3361 0.0959 0.056 Uiso 1 1 calc R . .
H4C H 0.2741 0.3532 0.1317 0.056 Uiso 1 1 calc R . .
C5 C 0.3798(4) 0.1817(6) 0.10922(17) 0.0414(15) Uani 1 1 d . . .
H5A H 0.4198 0.1593 0.0928 0.062 Uiso 1 1 calc R . .
H5B H 0.3595 0.0968 0.1193 0.062 Uiso 1 1 calc R . .
H5C H 0.3959 0.2396 0.1302 0.062 Uiso 1 1 calc R . .
C6 C 0.2985(4) 0.1608(6) 0.05469(15) 0.0386(15) Uani 1 1 d . . .
H6A H 0.3380 0.1397 0.0377 0.058 Uiso 1 1 calc R . .
H6B H 0.2607 0.2048 0.0402 0.058 Uiso 1 1 calc R . .
H6C H 0.2809 0.0757 0.0661 0.058 Uiso 1 1 calc R . .
C7 C 0.3566(2) 0.4176(5) 0.03194(13) 0.0193(10) Uani 1 1 d . . .
H7 H 0.3396 0.3477 0.0156 0.023 Uiso 1 1 calc R . .
C8 C 0.3819(2) 0.5378(5) 0.01525(13) 0.0207(10) Uani 1 1 d . . .
C9 C 0.3801(3) 0.5619(5) -0.02785(13) 0.0220(10) Uani 1 1 d . . .
C10 C 0.3800(3) 0.4255(6) -0.04956(14) 0.0339(13) Uani 1 1 d . . .
H10A H 0.3367 0.3748 -0.0438 0.051 Uiso 1 1 calc R . .
H10B H 0.4209 0.3708 -0.0420 0.051 Uiso 1 1 calc R . .
H10C H 0.3822 0.4438 -0.0768 0.051 Uiso 1 1 calc R . .
C11 C 0.4443(3) 0.6444(6) -0.04091(14) 0.0279(12) Uani 1 1 d . . .
H11A H 0.4438 0.6522 -0.0686 0.042 Uiso 1 1 calc R . .
H11B H 0.4875 0.5975 -0.0329 0.042 Uiso 1 1 calc R . .
H11C H 0.4427 0.7362 -0.0296 0.042 Uiso 1 1 calc R . .
C12 C 0.3131(3) 0.6419(6) -0.03753(14) 0.0302(12) Uani 1 1 d . . .
H12A H 0.3144 0.7316 -0.0250 0.045 Uiso 1 1 calc R . .
H12B H 0.2718 0.5904 -0.0288 0.045 Uiso 1 1 calc R . .
H12C H 0.3103 0.6550 -0.0650 0.045 Uiso 1 1 calc R . .
C13 C 0.4048(3) 0.6389(5) 0.03961(13) 0.0214(10) Uani 1 1 d . . .
H13 H 0.4212 0.7234 0.0295 0.026 Uiso 1 1 calc R . .
C14 C 0.4044(2) 0.6201(5) 0.07917(12) 0.0179(9) Uani 1 1 d . . .
C15 C 0.4231(2) 0.7347(5) 0.10251(13) 0.0180(10) Uani 1 1 d . . .
H15 H 0.4329 0.8192 0.0902 0.022 Uiso 1 1 calc R . .
C16 C 0.4399(3) 0.8625(5) 0.15888(13) 0.0221(10) Uani 1 1 d . . .
H16A H 0.3946 0.9068 0.1654 0.027 Uiso 1 1 calc R . .
H16B H 0.4676 0.9262 0.1429 0.027 Uiso 1 1 calc R . .
C17 C 0.4806(3) 0.8255(5) 0.19452(13) 0.0188(10) Uani 1 1 d . . .
H17A H 0.5305 0.8061 0.1884 0.023 Uiso 1 1 calc R . .
H17B H 0.4788 0.9018 0.2130 0.023 Uiso 1 1 calc R . .
C18 C 0.4340(2) 0.6962(5) 0.24539(12) 0.0165(9) Uani 1 1 d . . .
H18 H 0.4478 0.7717 0.2607 0.020 Uiso 1 1 calc R . .
C19 C 0.4006(2) 0.5815(5) 0.26378(12) 0.0158(9) Uani 1 1 d . . .
C20 C 0.3753(2) 0.4682(4) 0.24270(12) 0.0139(9) Uani 1 1 d . . .
C21 C 0.3440(2) 0.3574(4) 0.26296(12) 0.0147(9) Uani 1 1 d . . .
C22 C 0.3198(2) 0.2276(5) 0.24222(12) 0.0183(10) Uani 1 1 d . . .
C23 C 0.2588(3) 0.2618(6) 0.21502(14) 0.0275(11) Uani 1 1 d . . .
H23A H 0.2173 0.2894 0.2297 0.041 Uiso 1 1 calc R . .
H23B H 0.2473 0.1806 0.1998 0.041 Uiso 1 1 calc R . .
H23C H 0.2729 0.3371 0.1982 0.041 Uiso 1 1 calc R . .
C24 C 0.3819(3) 0.1633(5) 0.22045(15) 0.0290(12) Uani 1 1 d . . .
H24A H 0.4016 0.2311 0.2029 0.044 Uiso 1 1 calc R . .
H24B H 0.3653 0.0834 0.2062 0.044 Uiso 1 1 calc R . .
H24C H 0.4183 0.1344 0.2384 0.044 Uiso 1 1 calc R . .
C25 C 0.2935(3) 0.1169(5) 0.26968(13) 0.0236(11) Uani 1 1 d . . .
H25A H 0.3310 0.0942 0.2877 0.035 Uiso 1 1 calc R . .
H25B H 0.2804 0.0345 0.2554 0.035 Uiso 1 1 calc R . .
H25C H 0.2523 0.1512 0.2835 0.035 Uiso 1 1 calc R . .
C26 C 0.3365(2) 0.3708(5) 0.30170(12) 0.0162(9) Uani 1 1 d . . .
H26 H 0.3144 0.2977 0.3150 0.019 Uiso 1 1 calc R . .
C27 C 0.3593(2) 0.4856(5) 0.32302(12) 0.0168(9) Uani 1 1 d . . .
C28 C 0.3441(3) 0.4927(5) 0.36548(13) 0.0232(11) Uani 1 1 d . . .
C29 C 0.3653(3) 0.3598(5) 0.38553(14) 0.0301(12) Uani 1 1 d . . .
H29A H 0.3383 0.2830 0.3750 0.045 Uiso 1 1 calc R . .
H29B H 0.3552 0.3680 0.4127 0.045 Uiso 1 1 calc R . .
H29C H 0.4157 0.3433 0.3818 0.045 Uiso 1 1 calc R . .
C30 C 0.2647(3) 0.5150(8) 0.37071(15) 0.0467(17) Uani 1 1 d . . .
H30A H 0.2505 0.5995 0.3578 0.070 Uiso 1 1 calc R . .
H30B H 0.2540 0.5227 0.3978 0.070 Uiso 1 1 calc R . .
H30C H 0.2390 0.4370 0.3600 0.070 Uiso 1 1 calc R . .
C31 C 0.3836(4) 0.6117(5) 0.38428(14) 0.0383(15) Uani 1 1 d . . .
H31A H 0.4345 0.5987 0.3810 0.057 Uiso 1 1 calc R . .
H31B H 0.3724 0.6140 0.4114 0.057 Uiso 1 1 calc R . .
H31C H 0.3694 0.6984 0.3725 0.057 Uiso 1 1 calc R . .
C32 C 0.3924(2) 0.5881(5) 0.30311(12) 0.0177(9) Uani 1 1 d . . .
H32 H 0.4102 0.6655 0.3164 0.021 Uiso 1 1 calc R . .
Cl1S Cl 0.4549(3) 0.4433(4) 0.47285(14) 0.0796(13) Uani 0.50 1 d P . .
C1S C 0.5386(16) 0.535(3) 0.4852(8) 0.054(7) Uiso 0.25 1 d P . .

loop_
_atom_site_aniso_label
_atom_site_aniso_U_11
_atom_site_aniso_U_22
_atom_site_aniso_U_33
_atom_site_aniso_U_23
_atom_site_aniso_U_13
_atom_site_aniso_U_12
Br1 0.0191(3) 0.0231(3) 0.0283(3) -0.0008(2) 0.00035(19) 0.0033(2)
Al1 0.0160(7) 0.0109(7) 0.0167(6) 0.0005(5) -0.0002(5) -0.0010(5)
O1 0.0223(17) 0.0182(17) 0.0152(15) 0.0011(12) -0.0022(12) -0.0046(14)
C1 0.018(2) 0.017(2) 0.016(2) 0.0001(17) -0.0010(17) 0.0008(19)
N1 0.017(2) 0.015(2) 0.0184(19) -0.0018(15) -0.0005(15) -0.0013(16)
O2 0.0180(16) 0.0157(16) 0.0151(15) -0.0014(12) -0.0001(12) -0.0055(13)
N2 0.0118(18) 0.0116(19) 0.0212(19) 0.0008(14) -0.0014(14) 0.0002(15)
C2 0.018(2) 0.015(2) 0.020(2) -0.0002(17) -0.0028(17) 0.0013(19)
C3 0.037(3) 0.024(3) 0.022(2) 0.003(2) -0.008(2) -0.009(2)
C4 0.038(3) 0.045(4) 0.029(3) 0.004(2) 0.000(2) -0.027(3)
C5 0.067(4) 0.019(3) 0.038(3) 0.006(2) -0.021(3) -0.006(3)
C6 0.062(4) 0.027(3) 0.027(3) 0.002(2) -0.009(3) -0.018(3)
C7 0.015(2) 0.021(2) 0.022(2) -0.0036(19) -0.0030(17) 0.000(2)
C8 0.020(2) 0.024(3) 0.018(2) 0.0012(19) -0.0014(18) -0.001(2)
C9 0.025(3) 0.024(3) 0.018(2) 0.0003(19) -0.0014(18) 0.000(2)
C10 0.052(4) 0.031(3) 0.018(2) 0.000(2) 0.004(2) -0.004(3)
C11 0.026(3) 0.036(3) 0.021(2) 0.003(2) 0.0013(19) -0.001(2)
C12 0.026(3) 0.043(3) 0.021(2) 0.004(2) -0.003(2) 0.004(2)
C13 0.028(3) 0.015(2) 0.021(2) 0.0022(18) -0.0006(19) -0.002(2)
C14 0.021(2) 0.014(2) 0.019(2) -0.0002(17) -0.0004(17) 0.0003(19)
C15 0.018(2) 0.014(2) 0.022(2) 0.0031(18) -0.0002(17) 0.0006(19)
C16 0.028(3) 0.016(3) 0.022(2) 0.0003(18) -0.0024(19) -0.003(2)
C17 0.022(2) 0.013(2) 0.022(2) 0.0008(18) -0.0009(18) -0.004(2)
C18 0.015(2) 0.013(2) 0.022(2) -0.0012(17) -0.0029(17) 0.0000(18)
C19 0.013(2) 0.014(2) 0.020(2) -0.0013(17) -0.0009(16) 0.0006(18)
C20 0.011(2) 0.010(2) 0.020(2) -0.0004(16) -0.0006(16) 0.0000(17)
C21 0.013(2) 0.010(2) 0.022(2) 0.0012(16) 0.0000(17) -0.0002(18)
C22 0.018(2) 0.017(2) 0.020(2) -0.0004(18) -0.0011(18) -0.0033(19)
C23 0.028(3) 0.029(3) 0.026(2) 0.002(2) -0.009(2) -0.010(2)
C24 0.035(3) 0.016(3) 0.037(3) -0.007(2) 0.011(2) -0.005(2)
C25 0.028(3) 0.017(3) 0.026(3) 0.0018(19) -0.003(2) -0.008(2)
C26 0.012(2) 0.013(2) 0.024(2) 0.0029(17) 0.0010(17) -0.0001(18)
C27 0.020(2) 0.011(2) 0.019(2) -0.0012(17) -0.0010(17) 0.0023(19)
C28 0.035(3) 0.016(3) 0.019(2) 0.0008(18) 0.0039(19) 0.004(2)
C29 0.048(3) 0.024(3) 0.018(2) 0.001(2) 0.001(2) -0.002(3)
C30 0.046(4) 0.071(5) 0.023(3) 0.007(3) 0.014(2) 0.018(3)
C31 0.078(5) 0.020(3) 0.017(2) -0.005(2) 0.009(3) -0.008(3)
C32 0.020(2) 0.012(2) 0.021(2) -0.0012(17) -0.0013(17) -0.0018(19)
Cl1S 0.096(3) 0.050(2) 0.093(3) -0.007(2) -0.024(3) 0.012(2)

loop_
_geom_bond_atom_site_label_1
_geom_bond_atom_site_label_2
_geom_bond_distance
_geom_bond_site_symmetry_2
_geom_bond_publ_flag
Br1 Al1 2.3580(14) . ?
Al1 O2 1.777(3) . ?
Al1 O1 1.794(3) . ?
Al1 N2 2.001(4) . ?
Al1 N1 2.002(4) . ?
O1 C1 1.324(5) . ?
C1 C14 1.419(6) . ?
C1 C2 1.421(6) . ?
N1 C15 1.287(6) . ?
N1 C16 1.470(6) . ?
O2 C20 1.324(5) . ?
N2 C18 1.278(6) . ?
N2 C17 1.460(6) . ?
C2 C7 1.383(6) . ?
C2 C3 1.531(7) . ?
C3 C5 1.533(8) . ?
C3 C4 1.535(8) . ?
C3 C6 1.545(7) . ?
C4 H4A 0.9800 . ?
C4 H4B 0.9800 . ?
C4 H4C 0.9800 . ?
C5 H5A 0.9800 . ?
C5 H5B 0.9800 . ?
C5 H5C 0.9800 . ?
C6 H6A 0.9800 . ?
C6 H6B 0.9800 . ?
C6 H6C 0.9800 . ?
C7 C8 1.397(7) . ?
C7 H7 0.9500 . ?
C8 C13 1.378(7) . ?
C8 C9 1.540(6) . ?
C9 C12 1.530(7) . ?
C9 C11 1.530(7) . ?
C9 C10 1.534(7) . ?
C10 H10A 0.9800 . ?
C10 H10B 0.9800 . ?
C10 H10C 0.9800 . ?
C11 H11A 0.9800 . ?
C11 H11B 0.9800 . ?
C11 H11C 0.9800 . ?
C12 H12A 0.9800 . ?
C12 H12B 0.9800 . ?
C12 H12C 0.9800 . ?
C13 C14 1.409(6) . ?
C13 H13 0.9500 . ?
C14 C15 1.433(6) . ?
C15 H15 0.9500 . ?
C16 C17 1.520(6) . ?
C16 H16A 0.9900 . ?
C16 H16B 0.9900 . ?
C17 H17A 0.9900 . ?
C17 H17B 0.9900 . ?
C18 C19 1.440(6) . ?
C18 H18 0.9500 . ?
C19 C32 1.399(6) . ?
C19 C20 1.415(6) . ?
C20 C21 1.426(6) . ?
C21 C26 1.382(6) . ?
C21 C22 1.531(6) . ?
C22 C25 1.534(6) . ?
C22 C24 1.541(7) . ?
C22 C23 1.541(6) . ?
C23 H23A 0.9800 . ?
C23 H23B 0.9800 . ?
C23 H23C 0.9800 . ?
C24 H24A 0.9800 . ?
C24 H24B 0.9800 . ?
C24 H24C 0.9800 . ?
C25 H25A 0.9800 . ?
C25 H25B 0.9800 . ?
C25 H25C 0.9800 . ?
C26 C27 1.416(6) . ?
C26 H26 0.9500 . ?
C27 C32 1.374(6) . ?
C27 C28 1.529(6) . ?
C28 C29 1.529(7) . ?
C28 C31 1.532(7) . ?
C28 C30 1.533(8) . ?
C29 H29A 0.9800 . ?
C29 H29B 0.9800 . ?
C29 H29C 0.9800 . ?
C30 H30A 0.9800 . ?
C30 H30B 0.9800 . ?
C30 H30C 0.9800 . ?
C31 H31A 0.9800 . ?
C31 H31B 0.9800 . ?
C31 H31C 0.9800 . ?
C32 H32 0.9500 . ?
Cl1S C1S 1.50(3) 5_666 ?
Cl1S C1S 1.87(3) . ?
C1S Cl1S 1.50(3) 5_666 ?
C1S C1S 1.92(6) 5_666 ?
